data_2002081
loop_
_publ_author_name
'Wu, P.'
'Ibers, J. A.'

_publ_section_title
;
 Synthesis and structures of the quaternary sulfides
 K~0.5~Zr~0.5~In~0.5~S~2~ and K~0.5~Cr~0.5~Sn~0.5~S~2~
;
_journal_issue 1
_journal_name_full 'Acta Crystallographica Section C'
_journal_page_first 126
_journal_page_last 129
_journal_paper_doi 10.1107/S0108270192008345
_journal_volume 49
_journal_year 1993
_chemical_formula_moiety 'K0.5 Cr0.5 Sn0.5 S2'
_chemical_formula_sum 'Cr0.5 K0.5 S2 Sn0.5'
_chemical_formula_weight 169.02
_chemical_name_systematic ' ?'
_space_group_IT_number 166
_symmetry_cell_setting trigonal
_symmetry_space_group_name_Hall '-R 3 2"'
_symmetry_space_group_name_H-M 'R -3 m :H'
_cell_angle_alpha 90.0
_cell_angle_beta 90.0
_cell_angle_gamma 120.0
_cell_formula_units_Z 3
_cell_length_a 3.5786(5)
_cell_length_b 3.5786(5)
_cell_length_c 24.832(5)
_cell_measurement_reflns_used 24
_cell_measurement_temperature 115
_cell_measurement_theta_max 20
_cell_measurement_theta_min 15.5
_cell_volume 275.40(10)
_computing_cell_refinement 'Enraf-Nonius CAD-4'
_computing_data_collection 'Enraf-Nonius CAD-4'
_computing_data_reduction 'CADPROC (local program)'
_computing_molecular_graphics 'SHELXTL/PC (Sheldrick, 1990)'
_computing_publication_material 'DATABL (local program)'
_computing_structure_refinement 'NUCLS (local program)'
_computing_structure_solution 'SHELXS86 (Sheldrick, 1986)'
_diffrn_ambient_temperature 115
_diffrn_measurement_device 'Enraf-Nonius CAD-4'
_diffrn_measurement_method \w-2\q
_diffrn_radiation_monochromator graphite
_diffrn_radiation_source 'X-ray tube'
_diffrn_radiation_type MoK\a
_diffrn_radiation_wavelength 0.7093
_diffrn_reflns_av_R_equivalents 0.091
_diffrn_reflns_limit_h_max 6
_diffrn_reflns_limit_h_min -6
_diffrn_reflns_limit_k_max 6
_diffrn_reflns_limit_k_min -6
_diffrn_reflns_limit_l_max 43
_diffrn_reflns_limit_l_min -43
_diffrn_reflns_number 2191
_diffrn_reflns_reduction_process 'symmetry equivalent date averaged'
_diffrn_reflns_theta_max 39.5
_diffrn_reflns_theta_min 1.4
_diffrn_standards_decay_% 0
_diffrn_standards_interval_time 180
_diffrn_standards_number 6
_exptl_absorpt_coefficient_mu 6.41
_exptl_absorpt_correction_T_max 0.962
_exptl_absorpt_correction_T_min 0.645
_exptl_absorpt_correction_type analytical
_exptl_crystal_colour Black
_exptl_crystal_density_diffrn 3.06
_exptl_crystal_description Plate
_exptl_crystal_F_000 '157.030 (including anomalous dispersion)'
_exptl_crystal_size_max 0.13
_exptl_crystal_size_mid 0.12
_exptl_crystal_size_min 0.006
_refine_diff_density_max 2.4
_refine_diff_density_min 0.7
_refine_ls_goodness_of_fit_all 1.91
_refine_ls_goodness_of_fit_obs 1.91
_refine_ls_matrix_type full
_refine_ls_number_constraints 0
_refine_ls_number_parameters 9
_refine_ls_number_reflns 259
_refine_ls_number_restraints 0
_refine_ls_shift/esd_max 0.088
_refine_ls_shift/esd_mean 0.026
_refine_ls_structure_factor_coef Fsqd
_refine_ls_weighting_details 'w = 1/[\s^2^(F^2^)+(0.04F^2^)^2^]^1/2^'
_refine_ls_weighting_scheme calc
_refine_ls_wR_factor_all 0.100
_refine_ls_wR_factor_obs 0.100
_reflns_number_observed 259
_reflns_number_total 259
_reflns_observed_criterion All
_cod_data_source_file st1015.cif
_cod_data_source_block st1015_structure_2_of_2
_cod_depositor_comments
;
The following automatic conversions were performed:

'_refine_ls_weighting_scheme' value
'1/[\s^2^(F^2^)+(0.04F^2^)^2^]^1/2^' was changed to 'calc'. New tag
'_refine_ls_weighting_details' was created. The value of the new tag
was set to 'w = 1/[\s^2^(F^2^)+(0.04F^2^)^2^]^1/2^'.

Automatic conversion script
Id: cif_fix_values 3143 2015-03-26 13:38:13Z robertas 
;
_cod_original_sg_symbol_H-M 'R -3 m'
_cod_original_formula_sum 'K0.5 Cr0.5 Sn0.5 S2'
_cod_database_code 2002081

loop_
_symmetry_equiv_pos_as_xyz
x,y,z
1/3-x,2/3-y,2/3-z
2/3+x,1/3+y,1/3+z
1/3+x,2/3+y,2/3+z
-x,-y,-z
2/3-x,1/3-y,1/3-z
-y,x-y,z
2/3-y,1/3+x-y,1/3+z
1/3-y,2/3+x-y,2/3+z
y,-x+y,-z
2/3+y,1/3-x+y,1/3-z
1/3+y,2/3-x+y,2/3-z
-x+y,-x,z
2/3-x+y,1/3-x,1/3+z
1/3-x+y,2/3-x,2/3+z
x-y,x,-z
2/3+x-y,1/3+x,1/3-z
1/3+x-y,2/3+x,2/3-z
y,x,-z
2/3+y,1/3+x,1/3-z
1/3+y,2/3+x,2/3-z
-y,-x,z
2/3-y,1/3-x,1/3+z
1/3-y,2/3-x,2/3+z
x-y,-y,-z
2/3+x-y,1/3-y,1/3-z
1/3+x-y,2/3-y,2/3-z
-x+y,y,z
2/3-x+y,1/3+y,1/3+z
1/3-x+y,2/3+y,2/3+z
-x,-x+y,-z
2/3-x,1/3-x+y,1/3-z
1/3-x,2/3-x+y,2/3-z
x,x-y,z
2/3+x,1/3+x-y,1/3+z
1/3+x,2/3+x-y,2/3+z

loop_
_atom_site_aniso_label
_atom_site_aniso_U_11
_atom_site_aniso_U_22
_atom_site_aniso_U_33
_atom_site_aniso_U_12
_atom_site_aniso_U_13
_atom_site_aniso_U_23
_atom_site_aniso_type_symbol
Cr/Sn 0.0048(2) 0.00477 0.0098(3) 0.00239 0 0 Cr/Sn
K 0.137(11) 0.137 0.007(3) 0.0683 0 0 K
S 0.0087(3) 0.00870 0.0102(5) 0.00435 0 0 S

loop_
_atom_site_label
_atom_site_fract_x
_atom_site_fract_y
_atom_site_fract_z
_atom_site_thermal_displace_type
_atom_site_calc_flag
_atom_site_refinement_flags
_atom_site_occupancy
_atom_site_disorder_group
_atom_site_type_symbol
Cr/Sn 0 0 0 Uani d S 0.5 ? Cr/Sn
K 0 0 0.1670(3) Uani d S 0.25 ? K
S 0 0 0.38864(5) Uani d S 1.0 ? S

loop_
_atom_type_symbol
_atom_type_description
_atom_type_scat_dispersion_real
_atom_type_scat_dispersion_imag
_atom_type_scat_source
Cr ? 0.284 0.624 'Cromer (1974); Cromer \& Waber (1974)'
K ? 0.179 0.250 'Cromer (1974); Cromer \& Waber (1974)'
S ? 0.110 0.124 'Cromer (1974); Cromer \& Waber (1974)'
Sn ? -0.873 1.424 'Cromer (1974); Cromer \& Waber (1974)'

loop_
_geom_angle_atom_site_label_1
_geom_angle_atom_site_label_2
_geom_angle_atom_site_label_3
_geom_angle_site_symmetry_1
_geom_angle_site_symmetry_2
_geom_angle_site_symmetry_3
_geom_angle
_geom_angle_publ_flag
S Cr/Sn S 2_555 1_555 3_555 92.31(3) yes

loop_
_geom_bond_atom_site_label_1
_geom_bond_atom_site_label_2
_geom_bond_site_symmetry_1
_geom_bond_site_symmetry_2
_geom_bond_distance
_geom_bond_publ_flag
Cr/Sn S 1_555 2_555 2.4810(10) yes
K S 1_555 3_555 3.446(7) yes
K S 1_555 4_555 3.458(7) yes

loop_
_geom_contact_atom_site_label_1
_geom_contact_atom_site_label_2
_geom_contact_distance
_geom_contact_site_symmetry_1
_geom_contact_site_symmetry_2
_geom_contact_publ_flag
? ? ? ? ? ?

loop_
_geom_torsion_atom_site_label_1
_geom_torsion_atom_site_label_2
_geom_torsion_atom_site_label_3
_geom_torsion_atom_site_label_4
_geom_torsion_site_symmetry_1
_geom_torsion_site_symmetry_2
_geom_torsion_site_symmetry_3
_geom_torsion_site_symmetry_4
_geom_torsion
_geom_torsion_publ_flag
? ? ? ? ? ? ? ? ? ?
